data_1525850
loop_
_publ_author_name
'Losevskaya, T.Yu.'
'Alekseeva, O.A.'
'Yanovskii, V.K.'
'Ivanov, S.A.'
'Sorokina, N.I.'
'Simonov, V.I.'
'Voronkova, V.I.'
'Stefanovich, S.Yu.'
'Eriksson, S.'
'Zver'kov, S.A.'

_publ_section_title
;
 Structure and properties of potassium titanyl phosphate crystals with
 niobium impurities
;
_journal_name_full Kristallografiya
_journal_page_first 809
_journal_page_last 813
_journal_volume 45
_journal_year 2000
_chemical_formula_sum 'K0.896 Nb0.04 O5 P Ti0.96'
_chemical_name_systematic 'K0.96 Ti0.96 Nb0.04 O (P O4)'
_space_group_IT_number 33
_symmetry_space_group_name_Hall 'P 2c -2n'
_symmetry_space_group_name_H-M 'P n a 21'
_cell_angle_alpha 90
_cell_angle_beta 90
_cell_angle_gamma 90
_cell_formula_units_Z 8
_cell_length_a 12.814
_cell_length_b 6.408
_cell_length_c 10.587
_cell_volume 869.321
_citation_journal_id_ASTM KRISAJ
_cod_data_source_file Losevskaya_KRISAJ_2000_187.cif
_cod_data_source_block K0.896Nb0.04O5P1Ti0.96
_cod_original_cell_volume 869.3209
_cod_original_formula_sum 'K0.896 Nb0.04 O5 P1 Ti0.96'
_cod_database_code 1525850

loop_
_symmetry_equiv_pos_as_xyz
x,y,z
-x,-y,z+1/2
-x+1/2,y+1/2,z+1/2
x+1/2,-y+1/2,z

loop_
_atom_site_label
_atom_site_type_symbol
_atom_site_fract_x
_atom_site_fract_y
_atom_site_fract_z
_atom_site_occupancy
_atom_site_U_iso_or_equiv
O5 O-2 0.112 0.3112 0.5396 1 0.0
K2 K+1 0.3788 0.7814 0.3103 0.901 0.0
Nb1 Nb+5 0.3725 0.4999 0 0.08 0.0
K1 K+1 0.1049 0.6968 0.0664 0.891 0.0
O10 O-2 0.2246 -0.0356 0.6413 1 0.0
O2 O-2 0.51 0.4678 0.3811 1 0.0
O8 O-2 0.2535 0.4615 0.3972 1 0.0
O9 O-2 0.2238 0.0408 0.3882 1 0.0
O1 O-2 0.4858 0.4851 0.148 1 0.0
O4 O-2 0.5939 0.1937 0.2401 1 0.0
O7 O-2 0.253 0.5401 0.6267 1 0.0
O6 O-2 0.1122 0.6923 0.4861 1 0.0
O3 O-2 0.4004 0.2008 0.2791 1 0.0
Ti2 Ti+4 0.2472 0.2673 0.2504 1 0.0
Ti1 Ti+4 0.3725 0.4999 0 0.92 0.0
P1 P+5 0.4983 0.337 0.2587 1 0.0
P2 P+5 0.1815 0.5016 0.5108 1 0.0
